data_9014089
loop_
_publ_author_name
'Boudjada, N.'
'Averbuch-Pouchot M'
'Durif, A.'

_publ_section_title
;
 Structure d'un Trimetaphosphate-Tellurate de Potassium Dihydrate
 Te(OH)6K3P3O9(H2O)2
;
_journal_issue 3
_journal_name_full 'Acta Crystallographica, Section B'
_journal_page_first 647
_journal_page_last 649
_journal_paper_doi 10.1107/S0567740881003774
_journal_volume 37
_journal_year 1981
_chemical_formula_sum 'K3 O17 P3 Te'
_space_group_IT_number 14
_symmetry_space_group_name_Hall '-P 2ybc'
_symmetry_space_group_name_H-M 'P 1 21/c 1'
_cell_angle_alpha 90
_cell_angle_beta 108.01
_cell_angle_gamma 90
_cell_length_a 15.61
_cell_length_b 7.456
_cell_length_c 14.84
_cell_formula_units_Z 4
_cell_volume 1642.572
_database_code_amcsd 0009733
_exptl_crystal_density_diffrn 2.466
_cod_duplicate_entry 1007063
_cod_original_formula_sum 'Te K3 P3 O17'
_cod_database_code 9014089
_amcsd_formula_title 'H10 K3 O17 P3 Te'

loop_
_space_group_symop_operation_xyz
x,y,z
x,1/2-y,1/2+z
-x,1/2+y,1/2-z
-x,-y,-z

loop_
_atom_site_label
_atom_site_fract_x
_atom_site_fract_y
_atom_site_fract_z
Te1 0.18772 0.25191 0.10579
K1 0.60839 0.79880 0.50510
K2 0.44721 0.05030 0.27160
K3 0.94655 0.31360 0.37180
P1 0.74625 0.16160 0.64920
P2 0.62505 0.27870 0.46880
P3 0.60188 0.40890 0.64430
O1 0.19990 0.26150 -0.01840
O2 0.18100 0.25520 0.23190
O3 0.19800 -0.00230 0.10830
O4 0.31410 0.29400 0.14770
O5 0.06060 0.21680 0.05880
O6 0.16460 0.50830 0.09850
O7 0.70580 -0.01160 0.66380
O8 0.84500 0.31190 0.18740
O9 0.64590 0.37190 0.39010
O10 0.55730 0.13480 0.44950
O11 0.53210 0.28180 0.65250
O12 0.60330 0.59280 0.68200
O13 0.71900 0.29360 0.03840
O14 0.70020 0.32340 0.68920
O15 0.60010 0.43000 0.53570
O16 -0.90010 0.45580 0.34050
O17 0.04040 -0.02860 0.39520

loop_
_cod_related_entry_id
_cod_related_entry_database
_cod_related_entry_code
1 AMCSD 0009733
